data_4130195
loop_
_publ_author_name
'White, Paul B.'
'Jaworski, Jonathan N.'
'Fry, Charles G.'
'Dolinar, Brian S.'
'Guzei, Ilia A.'
'Stahl, Shannon S.'

_publ_section_title
;
 Structurally Diverse Diazafluorene-Ligated Palladium(II) Complexes and
 Their Implications for Aerobic Oxidation Reactions.
;
_journal_issue 14
_journal_name_full 'Journal of the American Chemical Society'
_journal_page_first 4869
_journal_page_last 4880
_journal_paper_doi 10.1021/jacs.6b01188
_journal_volume 138
_journal_year 2016
_chemical_formula_moiety 'C15 H6 F6 N2 O5 Pd, 2(C2 H F3 O2)'
_chemical_formula_sum 'C19 H8 F12 N2 O9 Pd'
_chemical_formula_weight 742.67
_space_group_crystal_system triclinic
_space_group_IT_number 2
_space_group_name_Hall '-P 1'
_space_group_name_H-M_alt 'P -1'
_atom_sites_solution_hydrogens mixed
_atom_sites_solution_primary iterative
_audit_creation_date 2014-01-29
_audit_creation_method
;
Olex2 1.2
(compiled 2013.12.10 svn.r2850 for OlexSys, GUI svn.r4736)
;
_cell_angle_alpha 96.618(3)
_cell_angle_beta 114.186(3)
_cell_angle_gamma 99.355(5)
_cell_formula_units_Z 2
_cell_length_a 11.0499(10)
_cell_length_b 11.1974(9)
_cell_length_c 11.2382(7)
_cell_measurement_reflns_used 9308
_cell_measurement_temperature 100.0
_cell_measurement_theta_max 72.27
_cell_measurement_theta_min 4.09
_cell_volume 1225.77(17)
_computing_cell_refinement 'SAINT+ Ver. 7.68A (Bruker-AXS, 2009)'
_computing_data_collection 'APEX2 Ver. 2012.14-3 (Bruker-AXS, 2012)'
_computing_data_reduction 'SAINT+ Ver. 7.68A'
_computing_molecular_graphics SHELXTL
_computing_publication_material SHELXTL
_computing_structure_refinement SHELXTL
_computing_structure_solution 'olex2.solve (Bourhis et al., 2013)'
_diffrn_ambient_temperature 100.0
_diffrn_detector_area_resol_mean 7.9
_diffrn_detector_type 'CCD area detector'
_diffrn_measured_fraction_theta_full 0.978
_diffrn_measured_fraction_theta_max 0.964
_diffrn_measurement_device 'three-circle diffractometer'
_diffrn_measurement_device_type 'Bruker SMART APEX2 area detector'
_diffrn_measurement_method '0.60\ \w and 0.6\ \f scans'
_diffrn_radiation_collimation '0.5 mm double-pinhole'
_diffrn_radiation_monochromator 'equatorially mounted graphite'
_diffrn_radiation_probe x-ray
_diffrn_radiation_type CuK\a
_diffrn_radiation_wavelength 1.54178
_diffrn_reflns_av_R_equivalents 0.0234
_diffrn_reflns_av_unetI/netI 0.0169
_diffrn_reflns_Laue_measured_fraction_full 0.978
_diffrn_reflns_Laue_measured_fraction_max 0.964
_diffrn_reflns_limit_h_max 13
_diffrn_reflns_limit_h_min -13
_diffrn_reflns_limit_k_max 12
_diffrn_reflns_limit_k_min -13
_diffrn_reflns_limit_l_max 13
_diffrn_reflns_limit_l_min -13
_diffrn_reflns_number 21543
_diffrn_reflns_point_group_measured_fraction_full 0.978
_diffrn_reflns_point_group_measured_fraction_max 0.964
_diffrn_reflns_theta_full 67.000
_diffrn_reflns_theta_max 72.286
_diffrn_reflns_theta_min 4.085
_diffrn_source 'sealed X-ray tube'
_diffrn_source_type 'Siemens, K FFCU 2K 90'
_diffrn_standards_number 0
_exptl_absorpt_coefficient_mu 7.501
_exptl_absorpt_correction_T_max 0.2907
_exptl_absorpt_correction_T_min 0.0551
_exptl_absorpt_correction_type analytical
_exptl_absorpt_process_details
;
SADABS-2012/1 (Bruker,2012) was used for absorption correction.
wR2(int) was 0.0500 before and 0.0320 after correction.
The Ratio of minimum to maximum transmission is 0.1895.
The \l/2 correction factor is 0.0015.
;
_exptl_crystal_colour yellow
_exptl_crystal_colour_primary yellow
_exptl_crystal_density_diffrn 2.012
_exptl_crystal_density_method 'not measured'
_exptl_crystal_description block
_exptl_crystal_F_000 724
_exptl_crystal_size_max 0.325
_exptl_crystal_size_mid 0.311
_exptl_crystal_size_min 0.162
_refine_diff_density_max 0.622
_refine_diff_density_min -0.499
_refine_diff_density_rms 0.075
_refine_ls_extinction_method none
_refine_ls_goodness_of_fit_ref 1.134
_refine_ls_hydrogen_treatment mixed
_refine_ls_matrix_type full
_refine_ls_number_parameters 396
_refine_ls_number_reflns 4678
_refine_ls_number_restraints 0
_refine_ls_restrained_S_all 1.134
_refine_ls_R_factor_all 0.0218
_refine_ls_R_factor_gt 0.0218
_refine_ls_shift/su_max 0.001
_refine_ls_shift/su_mean 0.000
_refine_ls_structure_factor_coef Fsqd
_refine_ls_weighting_details 'w=1/[\s^2^(Fo^2^)+(0.0290P)^2^+0.8970P] where P=(Fo^2^+2Fc^2^)/3'
_refine_ls_weighting_scheme calc
_refine_ls_wR_factor_gt 0.0568
_refine_ls_wR_factor_ref 0.0568
_reflns_Friedel_coverage 0.000
_reflns_number_gt 4672
_reflns_number_total 4678
_reflns_threshold_expression 'I > 2\s(I)'
_cod_data_source_file ja6b01188_si_002.cif
_cod_data_source_block Structure-J
_cod_original_cell_volume 1225.77(16)
_cod_database_code 4130195
_shelxl_version_number 2013-3
_shelx_space_group_comment
;
The symmetry employed for this shelxl refinement is uniquely defined
by the following loop, which should always be used as a source of
symmetry information in preference to the above space-group names.
They are only intended as comments.
;
_shelx_estimated_absorpt_t_max 0.376
_shelx_estimated_absorpt_t_min 0.194
_olex2_refinement_description
;
1. Fixed Uiso
 At 1.2 times of:
  All C(H) groups
2.a Aromatic/amide H refined with riding coordinates:
 C1(H1), C2(H2), C3(H3), C9(H9), C10(H10), C11(H11)
;

loop_
_space_group_symop_operation_xyz
'x, y, z'
'-x, -y, -z'

loop_
_atom_site_label
_atom_site_type_symbol
_atom_site_fract_x
_atom_site_fract_y
_atom_site_fract_z
_atom_site_U_iso_or_equiv
_atom_site_adp_type
_atom_site_occupancy
_atom_site_site_symmetry_order
_atom_site_calc_flag
_atom_site_refinement_flags_posn
Pd1 Pd 0.03897(2) 0.36649(2) 0.54487(2) 0.01661(6) Uani 1 1 d .
F1 F 0.08822(14) 0.08696(13) 0.22572(12) 0.0344(3) Uani 1 1 d .
F2 F 0.26423(14) 0.04956(13) 0.37922(13) 0.0320(3) Uani 1 1 d .
F3 F 0.27649(15) 0.22548(13) 0.32109(14) 0.0348(3) Uani 1 1 d .
F4 F 0.49608(14) 0.57583(14) 0.68911(16) 0.0402(3) Uani 1 1 d .
F5 F 0.53893(13) 0.56241(13) 0.89152(15) 0.0381(3) Uani 1 1 d .
F6 F 0.41787(13) 0.68643(12) 0.79731(13) 0.0309(3) Uani 1 1 d .
O1 O -0.48347(16) 0.26550(17) 0.61313(17) 0.0364(4) Uani 1 1 d .
O2 O 0.11402(15) 0.28797(14) 0.42845(14) 0.0228(3) Uani 1 1 d .
O3 O 0.13600(18) 0.11861(15) 0.51951(16) 0.0302(3) Uani 1 1 d .
O4 O 0.21226(14) 0.49870(13) 0.63707(14) 0.0222(3) Uani 1 1 d .
O5 O 0.32026(15) 0.37313(14) 0.76386(15) 0.0269(3) Uani 1 1 d .
N1 N -0.14819(16) 0.24372(15) 0.45196(16) 0.0188(3) Uani 1 1 d .
N2 N -0.04137(16) 0.44609(15) 0.65933(16) 0.0185(3) Uani 1 1 d .
C1 C -0.2077(2) 0.13885(19) 0.35741(19) 0.0215(4) Uani 1 1 d .
H1 H -0.1603 0.1107 0.3099 0.026 Uiso 1 1 calc R
C2 C -0.3376(2) 0.07127(19) 0.3286(2) 0.0250(4) Uani 1 1 d .
H2 H -0.3769 -0.0015 0.2609 0.030 Uiso 1 1 calc R
C3 C -0.4116(2) 0.1071(2) 0.3957(2) 0.0249(4) Uani 1 1 d .
H3 H -0.4994 0.0599 0.3765 0.030 Uiso 1 1 calc R
C4 C -0.3506(2) 0.2151(2) 0.4920(2) 0.0226(4) Uani 1 1 d .
C5 C -0.22276(19) 0.27565(18) 0.51213(19) 0.0192(4) Uani 1 1 d .
C6 C -0.3822(2) 0.2880(2) 0.5958(2) 0.0251(4) Uani 1 1 d .
C7 C -0.2558(2) 0.39313(19) 0.6752(2) 0.0224(4) Uani 1 1 d .
C8 C -0.1678(2) 0.38070(18) 0.61919(19) 0.0198(4) Uani 1 1 d .
C9 C -0.2089(2) 0.4858(2) 0.7878(2) 0.0257(4) Uani 1 1 d .
H9 H -0.2639 0.5004 0.8318 0.031 Uiso 1 1 calc R
C10 C -0.0757(2) 0.5568(2) 0.8328(2) 0.0257(4) Uani 1 1 d .
H10 H -0.0399 0.6211 0.9094 0.031 Uiso 1 1 calc R
C11 C 0.0057(2) 0.53588(19) 0.7687(2) 0.0224(4) Uani 1 1 d .
H11 H 0.0955 0.5856 0.8026 0.027 Uiso 1 1 calc R
C12 C 0.14608(19) 0.18482(19) 0.44392(19) 0.0203(4) Uani 1 1 d .
C13 C 0.1966(2) 0.1369(2) 0.3422(2) 0.0233(4) Uani 1 1 d .
C14 C 0.31493(19) 0.47013(18) 0.72429(19) 0.0199(4) Uani 1 1 d .
C15 C 0.4441(2) 0.5754(2) 0.7777(2) 0.0258(4) Uani 1 1 d .
F1S F 0.17200(16) 0.06406(14) 0.98596(13) 0.0385(3) Uani 1 1 d .
F2S F 0.21470(16) 0.26315(15) 1.02411(14) 0.0434(3) Uani 1 1 d .
F3S F 0.01544(14) 0.15805(13) 0.97659(13) 0.0335(3) Uani 1 1 d .
O1S O 0.15788(17) 0.11438(15) 0.75889(16) 0.0281(3) Uani 1 1 d .
H1S H 0.147(4) 0.124(4) 0.689(5) 0.073(13) Uiso 1 1 d .
O2S O -0.01125(18) 0.20972(17) 0.74267(17) 0.0343(4) Uani 1 1 d .
C1S C 0.0807(2) 0.16325(19) 0.8021(2) 0.0235(4) Uani 1 1 d .
C2S C 0.1220(2) 0.1606(2) 0.9499(2) 0.0255(4) Uani 1 1 d .
F4S F 0.61120(15) 0.06818(14) 0.99688(18) 0.0458(4) Uani 1 1 d .
F5S F 0.69009(17) 0.11073(16) 0.85757(14) 0.0463(4) Uani 1 1 d .
F6S F 0.80607(13) 0.19220(12) 1.06555(13) 0.0325(3) Uani 1 1 d .
O3S O 0.48280(15) 0.22898(15) 0.86913(15) 0.0277(3) Uani 1 1 d .
H3S H 0.442(4) 0.284(4) 0.847(4) 0.062(11) Uiso 1 1 d .
O4S O 0.68027(16) 0.37175(15) 0.99058(17) 0.0328(4) Uani 1 1 d .
C3S C 0.6136(2) 0.2683(2) 0.9442(2) 0.0228(4) Uani 1 1 d .
C4S C 0.6811(2) 0.1574(2) 0.9674(2) 0.0252(4) Uani 1 1 d .

loop_
_atom_site_aniso_label
_atom_site_aniso_U_11
_atom_site_aniso_U_22
_atom_site_aniso_U_33
_atom_site_aniso_U_23
_atom_site_aniso_U_13
_atom_site_aniso_U_12
Pd1 0.01594(8) 0.01534(8) 0.01755(8) 0.00406(5) 0.00570(6) 0.00496(5)
F1 0.0360(7) 0.0423(8) 0.0187(6) 0.0003(5) 0.0082(5) 0.0069(6)
F2 0.0384(7) 0.0326(7) 0.0353(7) 0.0094(5) 0.0213(6) 0.0192(6)
F3 0.0406(7) 0.0332(7) 0.0439(8) 0.0108(6) 0.0309(6) 0.0072(6)
F4 0.0310(7) 0.0404(8) 0.0551(9) 0.0100(7) 0.0264(7) 0.0029(6)
F5 0.0212(6) 0.0301(8) 0.0443(8) 0.0132(6) -0.0033(6) 0.0006(5)
F6 0.0300(6) 0.0181(6) 0.0366(7) 0.0055(5) 0.0074(5) 0.0039(5)
O1 0.0272(8) 0.0434(10) 0.0372(9) -0.0022(7) 0.0187(7) -0.0012(7)
O2 0.0259(7) 0.0240(7) 0.0234(7) 0.0079(6) 0.0132(6) 0.0103(6)
O3 0.0492(9) 0.0257(8) 0.0302(8) 0.0120(6) 0.0268(7) 0.0166(7)
O4 0.0181(6) 0.0184(7) 0.0265(7) 0.0068(5) 0.0059(5) 0.0037(5)
O5 0.0210(7) 0.0205(8) 0.0326(8) 0.0094(6) 0.0045(6) 0.0046(6)
N1 0.0189(7) 0.0167(8) 0.0185(7) 0.0035(6) 0.0056(6) 0.0050(6)
N2 0.0192(8) 0.0150(8) 0.0198(8) 0.0037(6) 0.0064(6) 0.0058(6)
C1 0.0242(9) 0.0194(10) 0.0188(9) 0.0025(7) 0.0067(7) 0.0078(8)
C2 0.0252(10) 0.0188(10) 0.0222(9) -0.0001(7) 0.0034(8) 0.0038(8)
C3 0.0214(9) 0.0229(11) 0.0243(10) 0.0038(8) 0.0056(8) 0.0019(8)
C4 0.0212(9) 0.0233(10) 0.0214(9) 0.0054(8) 0.0072(8) 0.0053(8)
C5 0.0188(9) 0.0181(10) 0.0181(9) 0.0049(7) 0.0050(7) 0.0054(7)
C6 0.0231(10) 0.0254(11) 0.0242(10) 0.0028(8) 0.0090(8) 0.0042(8)
C7 0.0209(9) 0.0233(10) 0.0214(9) 0.0048(8) 0.0073(8) 0.0062(8)
C8 0.0206(9) 0.0177(10) 0.0192(9) 0.0052(7) 0.0055(7) 0.0071(7)
C9 0.0279(10) 0.0261(11) 0.0238(10) 0.0029(8) 0.0113(8) 0.0095(9)
C10 0.0283(10) 0.0215(10) 0.0221(10) -0.0011(8) 0.0073(8) 0.0060(8)
C11 0.0218(9) 0.0176(10) 0.0226(9) 0.0025(7) 0.0051(8) 0.0044(7)
C12 0.0192(9) 0.0227(10) 0.0180(9) 0.0028(7) 0.0076(7) 0.0050(7)
C13 0.0244(9) 0.0255(11) 0.0218(9) 0.0057(8) 0.0108(8) 0.0077(8)
C14 0.0165(8) 0.0198(10) 0.0224(9) 0.0042(7) 0.0070(7) 0.0054(7)
C15 0.0206(9) 0.0211(11) 0.0327(11) 0.0080(8) 0.0079(8) 0.0051(8)
F1S 0.0539(9) 0.0419(8) 0.0294(7) 0.0176(6) 0.0180(6) 0.0298(7)
F2S 0.0419(8) 0.0411(9) 0.0322(7) -0.0081(6) 0.0120(6) -0.0077(6)
F3S 0.0368(7) 0.0406(8) 0.0311(7) 0.0087(6) 0.0209(6) 0.0123(6)
O1S 0.0378(8) 0.0274(8) 0.0280(8) 0.0106(6) 0.0192(7) 0.0142(7)
O2S 0.0401(9) 0.0397(10) 0.0344(8) 0.0198(7) 0.0189(7) 0.0225(8)
C1S 0.0302(10) 0.0173(10) 0.0235(10) 0.0054(7) 0.0122(8) 0.0047(8)
C2S 0.0293(10) 0.0222(11) 0.0249(10) 0.0029(8) 0.0115(8) 0.0083(8)
F4S 0.0304(7) 0.0307(8) 0.0777(11) 0.0275(8) 0.0196(7) 0.0105(6)
F5S 0.0518(9) 0.0522(10) 0.0325(7) -0.0006(6) 0.0116(7) 0.0302(8)
F6S 0.0224(6) 0.0279(7) 0.0346(7) 0.0024(5) 0.0003(5) 0.0080(5)
O3S 0.0211(7) 0.0219(8) 0.0313(8) 0.0051(6) 0.0025(6) 0.0063(6)
O4S 0.0250(7) 0.0213(8) 0.0400(9) 0.0062(6) 0.0030(7) 0.0039(6)
C3S 0.0214(9) 0.0229(11) 0.0221(9) 0.0058(8) 0.0071(8) 0.0053(8)
C4S 0.0206(9) 0.0217(11) 0.0274(10) 0.0033(8) 0.0053(8) 0.0046(8)

loop_
_atom_type_symbol
_atom_type_description
_atom_type_scat_dispersion_real
_atom_type_scat_dispersion_imag
_atom_type_scat_source
C C 0.0181 0.0091 'International Tables Vol C Tables 4.2.6.8 and 6.1.1.4'
H H 0.0000 0.0000 'International Tables Vol C Tables 4.2.6.8 and 6.1.1.4'
F F 0.0727 0.0534 'International Tables Vol C Tables 4.2.6.8 and 6.1.1.4'
N N 0.0311 0.0180 'International Tables Vol C Tables 4.2.6.8 and 6.1.1.4'
O O 0.0492 0.0322 'International Tables Vol C Tables 4.2.6.8 and 6.1.1.4'
Pd Pd 0.1215 3.9337 'International Tables Vol C Tables 4.2.6.8 and 6.1.1.4'

loop_
_geom_angle_atom_site_label_1
_geom_angle_atom_site_label_2
_geom_angle_atom_site_label_3
_geom_angle
O2 Pd1 N1 94.41(6)
O2 Pd1 N2 178.67(6)
O4 Pd1 O2 89.89(6)
O4 Pd1 N1 174.60(6)
O4 Pd1 N2 90.97(6)
N2 Pd1 N1 84.67(7)
C12 O2 Pd1 119.61(12)
C14 O4 Pd1 116.95(12)
C1 N1 Pd1 137.46(14)
C5 N1 Pd1 107.33(13)
C5 N1 C1 114.96(17)
C8 N2 Pd1 107.82(13)
C8 N2 C11 115.54(17)
C11 N2 Pd1 136.18(14)
N1 C1 H1 119.5
N1 C1 C2 121.02(18)
C2 C1 H1 119.5
C1 C2 H2 118.9
C3 C2 C1 122.17(19)
C3 C2 H2 118.9
C2 C3 H3 121.7
C4 C3 C2 116.63(19)
C4 C3 H3 121.7
C3 C4 C6 137.18(19)
C5 C4 C3 116.74(19)
C5 C4 C6 105.94(17)
N1 C5 C4 128.47(19)
N1 C5 C8 120.13(17)
C4 C5 C8 111.25(18)
O1 C6 C4 127.5(2)
O1 C6 C7 127.38(19)
C7 C6 C4 105.14(16)
C8 C7 C6 106.12(17)
C8 C7 C9 116.91(19)
C9 C7 C6 136.79(19)
N2 C8 C5 120.03(17)
N2 C8 C7 128.20(19)
C7 C8 C5 111.53(18)
C7 C9 H9 121.8
C7 C9 C10 116.35(19)
C10 C9 H9 121.8
C9 C10 H10 118.9
C11 C10 C9 122.13(19)
C11 C10 H10 118.9
N2 C11 C10 120.87(19)
N2 C11 H11 119.6
C10 C11 H11 119.6
O2 C12 C13 112.09(16)
O3 C12 O2 130.20(18)
O3 C12 C13 117.58(18)
F1 C13 C12 108.60(16)
F2 C13 F1 107.35(17)
F2 C13 C12 112.11(16)
F3 C13 F1 107.59(16)
F3 C13 F2 107.85(17)
F3 C13 C12 113.08(17)
O4 C14 C15 111.60(17)
O5 C14 O4 128.11(18)
O5 C14 C15 120.27(17)
F4 C15 C14 109.59(18)
F5 C15 F4 108.11(17)
F5 C15 F6 107.96(18)
F5 C15 C14 111.75(17)
F6 C15 F4 107.03(17)
F6 C15 C14 112.21(16)
C1S O1S H1S 114(3)
O1S C1S C2S 111.78(18)
O2S C1S O1S 128.4(2)
O2S C1S C2S 119.77(19)
F1S C2S F2S 108.94(19)
F1S C2S F3S 107.81(18)
F1S C2S C1S 113.10(17)
F2S C2S C1S 109.12(18)
F3S C2S F2S 107.32(17)
F3S C2S C1S 110.37(17)
C3S O3S H3S 114(3)
O3S C3S C4S 109.90(18)
O4S C3S O3S 129.3(2)
O4S C3S C4S 120.76(19)
F4S C4S F5S 107.86(19)
F4S C4S F6S 108.12(18)
F4S C4S C3S 112.36(17)
F5S C4S C3S 109.62(17)
F6S C4S F5S 107.88(17)
F6S C4S C3S 110.84(17)

loop_
_geom_bond_atom_site_label_1
_geom_bond_atom_site_label_2
_geom_bond_distance
Pd1 O2 2.0084(14)
Pd1 O4 2.0078(14)
Pd1 N1 2.0573(17)
Pd1 N2 2.0411(16)
F1 C13 1.338(2)
F2 C13 1.329(2)
F3 C13 1.327(2)
F4 C15 1.338(3)
F5 C15 1.322(3)
F6 C15 1.335(2)
O1 C6 1.205(3)
O2 C12 1.272(2)
O3 C12 1.216(3)
O4 C14 1.276(2)
O5 C14 1.221(2)
N1 C1 1.353(3)
N1 C5 1.327(3)
N2 C8 1.329(3)
N2 C11 1.347(3)
C1 H1 0.9500
C1 C2 1.396(3)
C2 H2 0.9500
C2 C3 1.393(3)
C3 H3 0.9500
C3 C4 1.388(3)
C4 C5 1.378(3)
C4 C6 1.535(3)
C5 C8 1.429(3)
C6 C7 1.528(3)
C7 C8 1.374(3)
C7 C9 1.390(3)
C9 H9 0.9500
C9 C10 1.403(3)
C10 H10 0.9500
C10 C11 1.393(3)
C11 H11 0.9500
C12 C13 1.544(3)
C14 C15 1.541(3)
F1S C2S 1.322(3)
F2S C2S 1.327(3)
F3S C2S 1.326(3)
O1S H1S 0.77(4)
O1S C1S 1.301(3)
O2S C1S 1.202(3)
C1S C2S 1.538(3)
F4S C4S 1.319(3)
F5S C4S 1.332(3)
F6S C4S 1.324(2)
O3S H3S 0.82(4)
O3S C3S 1.305(3)
O4S C3S 1.194(3)
C3S C4S 1.543(3)

loop_
_geom_hbond_atom_site_label_D
_geom_hbond_atom_site_label_H
_geom_hbond_atom_site_label_A
_geom_hbond_distance_DH
_geom_hbond_distance_HA
_geom_hbond_distance_DA
_geom_hbond_angle_DHA
O1S H1S O3 0.77(4) 1.85(5) 2.607(2) 168(5)
O3S H3S O5 0.82(4) 1.82(4) 2.622(2) 165(4)

loop_
_geom_torsion_atom_site_label_1
_geom_torsion_atom_site_label_2
_geom_torsion_atom_site_label_3
_geom_torsion_atom_site_label_4
_geom_torsion
Pd1 O2 C12 O3 2.1(3)
Pd1 O2 C12 C13 177.83(12)
Pd1 O4 C14 O5 -3.5(3)
Pd1 O4 C14 C15 174.75(12)
Pd1 N1 C1 C2 172.98(15)
Pd1 N1 C5 C4 -174.20(17)
Pd1 N1 C5 C8 1.0(2)
Pd1 N2 C8 C5 -0.4(2)
Pd1 N2 C8 C7 173.41(17)
Pd1 N2 C11 C10 -171.39(15)
O1 C6 C7 C8 179.7(2)
O1 C6 C7 C9 4.9(4)
O2 C12 C13 F1 -78.8(2)
O2 C12 C13 F2 162.73(17)
O2 C12 C13 F3 40.5(2)
O3 C12 C13 F1 97.5(2)
O3 C12 C13 F2 -21.0(3)
O3 C12 C13 F3 -143.2(2)
O4 C14 C15 F4 -77.9(2)
O4 C14 C15 F5 162.25(17)
O4 C14 C15 F6 40.8(2)
O5 C14 C15 F4 100.5(2)
O5 C14 C15 F5 -19.3(3)
O5 C14 C15 F6 -140.77(19)
N1 C1 C2 C3 -0.6(3)
N1 C5 C8 N2 -0.5(3)
N1 C5 C8 C7 -175.24(17)
C1 N1 C5 C4 1.1(3)
C1 N1 C5 C8 176.33(17)
C1 C2 C3 C4 1.0(3)
C2 C3 C4 C5 -0.4(3)
C2 C3 C4 C6 -175.4(2)
C3 C4 C5 N1 -0.7(3)
C3 C4 C5 C8 -176.30(17)
C3 C4 C6 O1 -3.8(4)
C3 C4 C6 C7 174.4(2)
C4 C5 C8 N2 175.51(17)
C4 C5 C8 C7 0.8(2)
C4 C6 C7 C8 1.4(2)
C4 C6 C7 C9 -173.4(2)
C5 N1 C1 C2 -0.4(3)
C5 C4 C6 O1 -179.2(2)
C5 C4 C6 C7 -1.0(2)
C6 C4 C5 N1 175.78(19)
C6 C4 C5 C8 0.2(2)
C6 C7 C8 N2 -175.56(19)
C6 C7 C8 C5 -1.3(2)
C6 C7 C9 C10 174.1(2)
C7 C9 C10 C11 -0.1(3)
C8 N2 C11 C10 -0.3(3)
C8 C7 C9 C10 -0.3(3)
C9 C7 C8 N2 0.4(3)
C9 C7 C8 C5 174.67(18)
C9 C10 C11 N2 0.4(3)
C11 N2 C8 C5 -173.90(17)
C11 N2 C8 C7 -0.1(3)
O1S C1S C2S F1S -31.8(3)
O1S C1S C2S F2S 89.6(2)
O1S C1S C2S F3S -152.70(18)
O2S C1S C2S F1S 149.8(2)
O2S C1S C2S F2S -88.7(2)
O2S C1S C2S F3S 29.0(3)
O3S C3S C4S F4S -45.0(2)
O3S C3S C4S F5S 74.9(2)
O3S C3S C4S F6S -166.11(17)
O4S C3S C4S F4S 136.1(2)
O4S C3S C4S F5S -104.0(2)
O4S C3S C4S F6S 15.0(3)
